data_7246771
loop_
_publ_author_name
'Klongdee, Fatima'
'Chainok, Kittipong'
'Youngme, Sujittra'
'Boonmak, Jaursup'

_publ_section_title
;
 Variations in the structural composition of pyrazole-3,5-dicarboxylato
 Cu(ii) complexes with 1,2-di(4-pyridyl)ethane synthesized under different
 conditions
;
_journal_issue 25
_journal_name_full CrystEngComm
_journal_page_first 3628
_journal_page_last 3636
_journal_paper_doi 10.1039/D3CE00384A
_journal_volume 25
_journal_year 2023
_chemical_formula_sum 'C22 H32 Cu2 N6 O16'
_chemical_formula_weight 763.61
_space_group_crystal_system monoclinic
_space_group_IT_number 14
_space_group_name_Hall '-P 2ybc'
_space_group_name_H-M_alt 'P 1 21/c 1'
_atom_sites_solution_hydrogens mixed
_audit_creation_method SHELXL-2014/7
_audit_update_record
;
2022-11-04 deposited with the CCDC.	2023-05-10 downloaded from the CCDC.
;
_cell_angle_alpha 90
_cell_angle_beta 96.3970(10)
_cell_angle_gamma 90
_cell_formula_units_Z 4
_cell_length_a 13.8496(3)
_cell_length_b 12.6696(3)
_cell_length_c 17.0775(3)
_cell_measurement_reflns_used 9921
_cell_measurement_temperature 296(2)
_cell_measurement_theta_max 28.314
_cell_measurement_theta_min 2.571
_cell_volume 2977.91(11)
_computing_cell_refinement 'SAINT v8.34A (Bruker, 2013)'
_computing_data_collection BrukerAPEX2
_computing_data_reduction 'SAINT v8.34A (Bruker, 2013)'
_computing_molecular_graphics SHELXL
_computing_publication_material SHELXL
_computing_structure_refinement 'SHELXL-2014/7 (Sheldrick, 2014)'
_computing_structure_solution 'SHELXL-2014/7 (Sheldrick, 2014)'
_diffrn_ambient_temperature 296(2)
_diffrn_measured_fraction_theta_full 0.999
_diffrn_measured_fraction_theta_max 0.998
_diffrn_measurement_device_type 'Bruker D8 QUEST CMOS'
_diffrn_measurement_method '\f and \w scans'
_diffrn_radiation_type MoK\a
_diffrn_radiation_wavelength 0.71073
_diffrn_reflns_av_R_equivalents 0.0632
_diffrn_reflns_av_unetI/netI 0.0281
_diffrn_reflns_Laue_measured_fraction_full 0.999
_diffrn_reflns_Laue_measured_fraction_max 0.998
_diffrn_reflns_limit_h_max 18
_diffrn_reflns_limit_h_min -18
_diffrn_reflns_limit_k_max 16
_diffrn_reflns_limit_k_min -16
_diffrn_reflns_limit_l_max 22
_diffrn_reflns_limit_l_min -22
_diffrn_reflns_number 77537
_diffrn_reflns_point_group_measured_fraction_full 0.999
_diffrn_reflns_point_group_measured_fraction_max 0.998
_diffrn_reflns_theta_full 25.242
_diffrn_reflns_theta_max 28.347
_diffrn_reflns_theta_min 2.412
_diffrn_source 'sealed x-ray tube'
_exptl_absorpt_coefficient_mu 1.514
_exptl_absorpt_correction_T_max 0.7457
_exptl_absorpt_correction_T_min 0.6735
_exptl_absorpt_correction_type multi-scan
_exptl_absorpt_process_details SADABS-2016/2
_exptl_crystal_colour blue
_exptl_crystal_density_diffrn 1.703
_exptl_crystal_description rod
_exptl_crystal_F_000 1568
_refine_diff_density_max 0.293
_refine_diff_density_min -0.411
_refine_diff_density_rms 0.061
_refine_ls_extinction_method none
_refine_ls_goodness_of_fit_ref 1.024
_refine_ls_hydrogen_treatment mixed
_refine_ls_matrix_type full
_refine_ls_number_parameters 479
_refine_ls_number_reflns 7422
_refine_ls_number_restraints 24
_refine_ls_restrained_S_all 1.026
_refine_ls_R_factor_all 0.0486
_refine_ls_R_factor_gt 0.0342
_refine_ls_shift/su_max 0.002
_refine_ls_shift/su_mean 0.000
_refine_ls_structure_factor_coef Fsqd
_refine_ls_weighting_details 'w=1/[\s^2^(Fo^2^)+(0.0359P)^2^+1.9936P] where P=(Fo^2^+2Fc^2^)/3'
_refine_ls_weighting_scheme calc
_refine_ls_wR_factor_gt 0.0792
_refine_ls_wR_factor_ref 0.0861
_reflns_Friedel_coverage 0.000
_reflns_number_gt 5928
_reflns_number_total 7422
_reflns_threshold_expression 'I > 2\s(I)'
_cod_data_source_file d3ce00384a2.cif
_cod_data_source_block compound1
_cod_depositor_comments 'Adding full bibliography for 7246767--7246772.cif.'
_cod_original_sg_symbol_H-M 'P 21/c'
_cod_database_code 7246771
_shelx_shelxl_version_number 2014/7
_shelx_space_group_comment
;
The symmetry employed for this shelxl refinement is uniquely defined
by the following loop, which should always be used as a source of
symmetry information in preference to the above space-group names.
They are only intended as comments.
;

loop_
_space_group_symop_operation_xyz
'x, y, z'
'-x, y+1/2, -z+1/2'
'-x, -y, -z'
'x, -y-1/2, z-1/2'

loop_
_atom_site_label
_atom_site_type_symbol
_atom_site_fract_x
_atom_site_fract_y
_atom_site_fract_z
_atom_site_U_iso_or_equiv
_atom_site_adp_type
_atom_site_occupancy
_atom_site_site_symmetry_order
_atom_site_calc_flag
_atom_site_refinement_flags_posn
_atom_site_refinement_flags_adp
_atom_site_refinement_flags_occupancy
_atom_site_disorder_assembly
_atom_site_disorder_group
Cu1 Cu 0.61529(2) 0.32789(2) 0.98026(2) 0.02719(7) Uani 1 1 d . . . . .
Cu2 Cu 0.39375(2) 0.34177(2) 0.81174(2) 0.02784(8) Uani 1 1 d . . . . .
O1 O 0.75565(10) 0.34980(13) 0.96667(9) 0.0318(3) Uani 1 1 d . . . . .
O2 O 0.85843(11) 0.37263(13) 0.87682(10) 0.0345(4) Uani 1 1 d . . . . .
O3 O 0.40100(11) 0.38235(14) 0.69884(9) 0.0341(4) Uani 1 1 d . . . . .
O4 O 0.50196(12) 0.40696(16) 0.60887(9) 0.0407(4) Uani 1 1 d . . . . .
O5 O 0.61102(11) 0.36780(14) 1.09434(9) 0.0341(4) Uani 1 1 d . . . . .
O6 O 0.51073(12) 0.39797(14) 1.18456(9) 0.0372(4) Uani 1 1 d . . . . .
O7 O 0.25765(10) 0.38027(14) 0.82421(9) 0.0330(3) Uani 1 1 d . . . . .
O8 O 0.15692(11) 0.41838(15) 0.91283(10) 0.0401(4) Uani 1 1 d . . . . .
O9 O 0.64441(13) 0.15789(14) 1.01663(11) 0.0398(4) Uani 1 1 d D . . . .
O10 O 0.35876(14) 0.17160(15) 0.77109(11) 0.0424(4) Uani 1 1 d D . . . .
O11 O 0.90892(15) 0.45037(18) 0.73878(11) 0.0475(4) Uani 1 1 d D . . . .
O12 O 0.15896(16) 0.14859(16) 0.70269(12) 0.0497(5) Uani 1 1 d D . . . .
O13 O 0.09362(16) 0.34976(17) 0.71704(12) 0.0522(5) Uani 1 1 d D . . . .
O14 O 0.08989(14) 0.42983(15) 0.05593(11) 0.0419(4) Uani 1 1 d D . . . .
O15 O 0.91863(17) 0.32013(19) 0.07671(15) 0.0680(7) Uani 1 1 d D . . . .
O16 O 0.83485(16) 0.12830(19) 0.08871(14) 0.0590(5) Uani 1 1 d D . . . .
N1 N 0.60655(12) 0.33289(14) 0.86603(10) 0.0267(4) Uani 1 1 d . . . . .
N2 N 0.53241(12) 0.33889(15) 0.80967(10) 0.0275(4) Uani 1 1 d . . . . .
N3 N 0.47665(12) 0.34223(15) 0.98201(10) 0.0286(4) Uani 1 1 d . . . . .
N4 N 0.40249(12) 0.34631(15) 0.92537(10) 0.0280(4) Uani 1 1 d . . . . .
N5 N 1.31385(14) 0.37753(16) 0.52874(12) 0.0357(4) Uani 1 1 d . . . . .
H5 H 1.3692 0.3899 0.5553 0.043 Uiso 1 1 calc R U . . .
N6 N 0.70065(15) 0.38844(16) 0.26324(13) 0.0404(5) Uani 1 1 d . . . . .
H6 H 0.6451 0.3880 0.2351 0.048 Uiso 1 1 calc R U . . .
C1 C 0.77541(15) 0.36051(16) 0.89524(13) 0.0264(4) Uani 1 1 d . . . . .
C2 C 0.68873(14) 0.35871(16) 0.83525(12) 0.0249(4) Uani 1 1 d . . . . .
C3 C 0.66623(15) 0.38183(17) 0.75544(12) 0.0286(4) Uani 1 1 d . . . . .
H3 H 0.7085 0.4016 0.7194 0.034 Uiso 1 1 calc R U . . .
C4 C 0.56606(15) 0.36852(17) 0.74230(12) 0.0259(4) Uani 1 1 d . . . . .
C5 C 0.48617(15) 0.38739(18) 0.67770(12) 0.0289(4) Uani 1 1 d . . . . .
C6 C 0.52607(16) 0.38038(17) 1.11531(12) 0.0275(4) Uani 1 1 d . . . . .
C7 C 0.44549(15) 0.37403(17) 1.05000(12) 0.0254(4) Uani 1 1 d . . . . .
C8 C 0.34740(15) 0.39913(17) 1.03685(12) 0.0279(4) Uani 1 1 d . . . . .
H8 H 0.3070 0.4226 1.0732 0.033 Uiso 1 1 calc R U . . .
C9 C 0.32353(14) 0.38098(17) 0.95639(12) 0.0254(4) Uani 1 1 d . . . . .
C10 C 0.23790(15) 0.39503(17) 0.89578(13) 0.0287(4) Uani 1 1 d . . . . .
C11 C 1.23895(19) 0.3486(2) 0.56718(15) 0.0396(6) Uani 1 1 d . . . . .
H11 H 1.2473 0.3420 0.6218 0.048 Uiso 1 1 calc R U . . .
C12 C 1.14970(18) 0.3285(2) 0.52598(15) 0.0381(5) Uani 1 1 d . . . . .
H12 H 1.0974 0.3094 0.5528 0.046 Uiso 1 1 calc R U . . .
C13 C 1.13775(16) 0.33678(18) 0.44441(14) 0.0346(5) Uani 1 1 d . . . . .
C14 C 1.21762(18) 0.3678(2) 0.40737(15) 0.0392(5) Uani 1 1 d . . . . .
H14 H 1.2117 0.3752 0.3529 0.047 Uiso 1 1 calc R U . . .
C15 C 1.30526(18) 0.3877(2) 0.45085(15) 0.0392(5) Uani 1 1 d . . . . .
H15 H 1.3585 0.4082 0.4258 0.047 Uiso 1 1 calc R U . . .
C16 C 1.04099(18) 0.3142(2) 0.39763(16) 0.0436(6) Uani 1 1 d . . . . .
H16A H 1.0130 0.2510 0.4179 0.052 Uiso 1 1 calc R U . . .
H16B H 1.0504 0.3016 0.3430 0.052 Uiso 1 1 calc R U . . .
C17 C 0.97218(17) 0.4060(2) 0.40278(14) 0.0389(5) Uani 1 1 d . . . . .
H17A H 0.9593 0.4142 0.4571 0.047 Uiso 1 1 calc R U . . .
H17B H 1.0038 0.4700 0.3876 0.047 Uiso 1 1 calc R U . . .
C18 C 0.70299(18) 0.39962(19) 0.34016(16) 0.0392(5) Uani 1 1 d . . . . .
H18 H 0.6455 0.4058 0.3632 0.047 Uiso 1 1 calc R U . . .
C19 C 0.79086(17) 0.40212(18) 0.38612(15) 0.0348(5) Uani 1 1 d . . . . .
H19 H 0.7928 0.4092 0.4405 0.042 Uiso 1 1 calc R U . . .
C20 C 0.87686(16) 0.39418(18) 0.35181(13) 0.0314(5) Uani 1 1 d . . . . .
C21 C 0.87136(19) 0.3801(2) 0.27115(15) 0.0426(6) Uani 1 1 d . . . . .
H21 H 0.9276 0.3724 0.2466 0.051 Uiso 1 1 calc R U . . .
C22 C 0.7807(2) 0.3778(2) 0.22721(15) 0.0445(6) Uani 1 1 d . . . . .
H22 H 0.7758 0.3688 0.1729 0.053 Uiso 1 1 calc R U . . .
H4 H 0.4016(14) 0.148(2) 0.7435(14) 0.050(9) Uiso 1 1 d D . . . .
H7 H 0.3154(15) 0.166(3) 0.7329(13) 0.085(13) Uiso 1 1 d D . . . .
H1 H 0.6067(16) 0.142(2) 1.0510(13) 0.052(9) Uiso 1 1 d D . . . .
H2 H 0.6937(13) 0.152(3) 1.0502(14) 0.084(13) Uiso 1 1 d D . . . .
H24 H 0.897(2) 0.5117(11) 0.7548(18) 0.073(12) Uiso 1 1 d D . . . .
H23 H 0.896(2) 0.423(2) 0.7817(12) 0.072(11) Uiso 1 1 d D . . . .
H26 H 0.135(2) 0.133(2) 0.6564(9) 0.065(10) Uiso 1 1 d D . . . .
H25 H 0.127(2) 0.2054(15) 0.7022(17) 0.063(10) Uiso 1 1 d D . . . .
H27 H 0.1319(15) 0.370(2) 0.7558(12) 0.052(9) Uiso 1 1 d D . . . .
H28 H 0.0457(14) 0.379(3) 0.7351(19) 0.088(14) Uiso 1 1 d D . . . .
H30 H 0.104(2) 0.435(2) 0.0095(9) 0.065(10) Uiso 1 1 d D . . . .
H29 H 0.081(2) 0.4953(9) 0.0593(17) 0.068(11) Uiso 1 1 d D . . . .
H31 H 0.8794(17) 0.348(2) 0.0416(16) 0.071(11) Uiso 1 1 d D . . . .
H32 H 0.9650(15) 0.358(2) 0.065(2) 0.084(13) Uiso 1 1 d D . . . .
H34 H 0.868(2) 0.1846(17) 0.0926(19) 0.081(13) Uiso 1 1 d D . . . .
H33 H 0.861(2) 0.108(3) 0.1333(12) 0.084(13) Uiso 1 1 d D . . . .

loop_
_atom_site_aniso_label
_atom_site_aniso_U_11
_atom_site_aniso_U_22
_atom_site_aniso_U_33
_atom_site_aniso_U_23
_atom_site_aniso_U_13
_atom_site_aniso_U_12
Cu1 0.01908(12) 0.04237(16) 0.01905(13) 0.00139(10) -0.00266(9) 0.00020(10)
Cu2 0.01925(12) 0.04412(16) 0.01900(13) -0.00083(10) -0.00292(9) 0.00087(10)
O1 0.0208(7) 0.0475(9) 0.0259(8) 0.0031(7) -0.0025(6) -0.0015(6)
O2 0.0211(7) 0.0459(9) 0.0362(9) 0.0026(7) 0.0015(6) -0.0035(6)
O3 0.0246(8) 0.0535(10) 0.0227(7) 0.0000(7) -0.0043(6) 0.0029(7)
O4 0.0341(9) 0.0679(12) 0.0196(8) 0.0051(7) 0.0002(6) 0.0065(8)
O5 0.0237(7) 0.0541(10) 0.0228(8) -0.0018(7) -0.0046(6) -0.0011(7)
O6 0.0325(8) 0.0582(11) 0.0200(7) -0.0037(7) -0.0007(6) -0.0003(8)
O7 0.0228(7) 0.0513(10) 0.0236(8) -0.0007(7) -0.0036(6) 0.0044(7)
O8 0.0237(8) 0.0615(11) 0.0345(9) -0.0015(8) 0.0005(7) 0.0097(7)
O9 0.0370(9) 0.0463(10) 0.0372(10) 0.0081(8) 0.0088(8) 0.0039(8)
O10 0.0376(9) 0.0502(11) 0.0404(10) -0.0125(8) 0.0082(8) -0.0050(8)
O11 0.0495(11) 0.0594(13) 0.0349(10) -0.0033(9) 0.0111(8) -0.0024(10)
O12 0.0567(12) 0.0502(12) 0.0394(11) -0.0033(9) -0.0069(9) 0.0018(10)
O13 0.0454(11) 0.0599(13) 0.0471(12) -0.0147(9) -0.0130(9) 0.0049(10)
O14 0.0478(10) 0.0440(11) 0.0343(10) 0.0026(8) 0.0060(8) -0.0048(8)
O15 0.0481(12) 0.0742(15) 0.0753(16) 0.0394(12) -0.0214(11) -0.0164(11)
O16 0.0550(13) 0.0613(14) 0.0567(14) 0.0145(11) -0.0112(10) -0.0067(11)
N1 0.0196(8) 0.0373(10) 0.0220(8) 0.0025(7) -0.0038(6) -0.0006(7)
N2 0.0195(8) 0.0420(10) 0.0197(8) 0.0015(7) -0.0043(6) -0.0006(7)
N3 0.0214(8) 0.0449(11) 0.0182(8) -0.0012(7) -0.0039(6) -0.0007(7)
N4 0.0190(8) 0.0427(10) 0.0210(8) -0.0007(7) -0.0033(6) 0.0003(7)
N5 0.0287(10) 0.0374(10) 0.0378(11) -0.0027(8) -0.0107(8) 0.0014(8)
N6 0.0301(10) 0.0365(11) 0.0503(13) 0.0055(9) -0.0150(9) -0.0017(8)
C1 0.0224(10) 0.0272(10) 0.0285(11) 0.0024(8) -0.0023(8) -0.0003(8)
C2 0.0216(9) 0.0280(10) 0.0244(10) 0.0006(8) 0.0001(8) -0.0004(8)
C3 0.0254(10) 0.0361(11) 0.0242(10) 0.0025(9) 0.0028(8) 0.0005(8)
C4 0.0237(10) 0.0337(11) 0.0192(9) -0.0012(8) -0.0018(8) 0.0019(8)
C5 0.0279(11) 0.0356(12) 0.0216(10) -0.0030(8) -0.0040(8) 0.0034(9)
C6 0.0285(10) 0.0318(11) 0.0208(10) 0.0007(8) -0.0033(8) -0.0019(8)
C7 0.0241(10) 0.0312(10) 0.0203(10) -0.0009(8) -0.0004(8) -0.0016(8)
C8 0.0265(10) 0.0334(11) 0.0236(10) -0.0012(8) 0.0023(8) 0.0012(8)
C9 0.0208(9) 0.0312(11) 0.0235(10) 0.0010(8) -0.0004(8) -0.0002(8)
C10 0.0239(10) 0.0333(11) 0.0280(11) -0.0007(9) -0.0014(8) 0.0009(8)
C11 0.0425(14) 0.0442(14) 0.0292(12) 0.0014(10) -0.0086(10) 0.0014(11)
C12 0.0330(12) 0.0454(14) 0.0347(12) 0.0007(10) -0.0018(10) -0.0041(10)
C13 0.0292(11) 0.0356(12) 0.0359(12) -0.0050(10) -0.0094(9) 0.0057(9)
C14 0.0360(12) 0.0499(14) 0.0300(12) -0.0013(10) -0.0045(10) 0.0083(11)
C15 0.0307(12) 0.0452(14) 0.0408(14) -0.0010(11) 0.0004(10) 0.0052(10)
C16 0.0322(12) 0.0483(15) 0.0457(15) -0.0116(12) -0.0160(11) 0.0039(11)
C17 0.0294(11) 0.0500(14) 0.0347(13) -0.0085(11) -0.0078(9) 0.0023(10)
C18 0.0287(11) 0.0372(13) 0.0495(15) 0.0036(11) -0.0051(10) 0.0011(10)
C19 0.0321(11) 0.0340(12) 0.0369(12) 0.0008(10) -0.0021(10) -0.0006(9)
C20 0.0273(11) 0.0325(11) 0.0322(12) 0.0005(9) -0.0068(9) -0.0021(9)
C21 0.0352(13) 0.0552(16) 0.0354(13) -0.0006(11) -0.0054(10) -0.0006(11)
C22 0.0538(16) 0.0462(14) 0.0299(12) 0.0027(11) -0.0112(11) -0.0026(12)

loop_
_atom_type_symbol
_atom_type_description
_atom_type_scat_dispersion_real
_atom_type_scat_dispersion_imag
_atom_type_scat_source
C C 0.0033 0.0016 'International Tables Vol C Tables 4.2.6.8 and 6.1.1.4'
H H 0.0000 0.0000 'International Tables Vol C Tables 4.2.6.8 and 6.1.1.4'
Cu Cu 0.3201 1.2651 'International Tables Vol C Tables 4.2.6.8 and 6.1.1.4'
N N 0.0061 0.0033 'International Tables Vol C Tables 4.2.6.8 and 6.1.1.4'
O O 0.0106 0.0060 'International Tables Vol C Tables 4.2.6.8 and 6.1.1.4'

loop_
_geom_angle_atom_site_label_1
_geom_angle_atom_site_label_2
_geom_angle_atom_site_label_3
_geom_angle
_geom_angle_site_symmetry_1
_geom_angle_site_symmetry_3
_geom_angle_publ_flag
N3 Cu1 N1 93.53(7) . . ?
N3 Cu1 O1 165.44(7) . . ?
N1 Cu1 O1 80.31(7) . . ?
N3 Cu1 O5 79.96(7) . . ?
N1 Cu1 O5 162.82(7) . . ?
O1 Cu1 O5 102.13(6) . . ?
N3 Cu1 O9 103.42(7) . . ?
N1 Cu1 O9 107.20(7) . . ?
O1 Cu1 O9 91.04(7) . . ?
O5 Cu1 O9 89.83(7) . . ?
N2 Cu2 N4 93.90(7) . . ?
N2 Cu2 O7 165.83(8) . . ?
N4 Cu2 O7 80.71(7) . . ?
N2 Cu2 O3 80.24(7) . . ?
N4 Cu2 O3 162.24(8) . . ?
O7 Cu2 O3 100.96(6) . . ?
N2 Cu2 O10 98.85(7) . . ?
N4 Cu2 O10 108.58(7) . . ?
O7 Cu2 O10 95.30(7) . . ?
O3 Cu2 O10 88.95(7) . . ?
C1 O1 Cu1 115.86(13) . . ?
C5 O3 Cu2 115.60(13) . . ?
C6 O5 Cu1 115.37(13) . . ?
C10 O7 Cu2 116.13(13) . . ?
N2 N1 C2 108.78(17) . . ?
N2 N1 Cu1 133.32(14) . . ?
C2 N1 Cu1 116.06(13) . . ?
N1 N2 C4 108.83(17) . . ?
N1 N2 Cu2 132.81(14) . . ?
C4 N2 Cu2 116.93(13) . . ?
N4 N3 C7 108.66(17) . . ?
N4 N3 Cu1 132.84(14) . . ?
C7 N3 Cu1 117.17(13) . . ?
N3 N4 C9 108.83(17) . . ?
N3 N4 Cu2 133.30(14) . . ?
C9 N4 Cu2 116.36(14) . . ?
C15 N5 C11 122.0(2) . . ?
C18 N6 C22 122.8(2) . . ?
O2 C1 O1 123.85(19) . . ?
O2 C1 C2 121.92(19) . . ?
O1 C1 C2 114.22(18) . . ?
N1 C2 C3 109.02(18) . . ?
N1 C2 C1 112.77(18) . . ?
C3 C2 C1 138.09(19) . . ?
C4 C3 C2 104.03(18) . . ?
N2 C4 C3 109.33(17) . . ?
N2 C4 C5 112.27(18) . . ?
C3 C4 C5 138.1(2) . . ?
O4 C5 O3 122.95(19) . . ?
O4 C5 C4 122.4(2) . . ?
O3 C5 C4 114.61(18) . . ?
O6 C6 O5 123.28(19) . . ?
O6 C6 C7 121.88(19) . . ?
O5 C6 C7 114.83(18) . . ?
N3 C7 C8 109.34(17) . . ?
N3 C7 C6 112.15(18) . . ?
C8 C7 C6 138.29(19) . . ?
C7 C8 C9 103.98(18) . . ?
N4 C9 C8 109.19(18) . . ?
N4 C9 C10 112.60(18) . . ?
C8 C9 C10 138.09(19) . . ?
O8 C10 O7 123.63(19) . . ?
O8 C10 C9 122.7(2) . . ?
O7 C10 C9 113.66(18) . . ?
N5 C11 C12 120.0(2) . . ?
C11 C12 C13 119.9(2) . . ?
C12 C13 C14 117.8(2) . . ?
C12 C13 C16 121.1(2) . . ?
C14 C13 C16 121.1(2) . . ?
C15 C14 C13 120.4(2) . . ?
N5 C15 C14 119.9(2) . . ?
C13 C16 C17 110.6(2) . . ?
C20 C17 C16 114.0(2) . . ?
N6 C18 C19 119.6(2) . . ?
C18 C19 C20 120.3(2) . . ?
C21 C20 C19 118.4(2) . . ?
C21 C20 C17 122.4(2) . . ?
C19 C20 C17 119.1(2) . . ?
C20 C21 C22 119.1(2) . . ?
N6 C22 C21 119.8(2) . . ?

loop_
_geom_bond_atom_site_label_1
_geom_bond_atom_site_label_2
_geom_bond_distance
_geom_bond_site_symmetry_2
_geom_bond_publ_flag
Cu1 N3 1.9323(17) . ?
Cu1 N1 1.9421(18) . ?
Cu1 O1 2.0025(15) . ?
Cu1 O5 2.0199(15) . ?
Cu1 O9 2.2653(18) . ?
Cu2 N2 1.9250(17) . ?
Cu2 N4 1.9315(17) . ?
Cu2 O7 1.9813(15) . ?
Cu2 O3 2.0087(15) . ?
Cu2 O10 2.3000(18) . ?
O1 C1 1.287(3) . ?
O2 C1 1.235(2) . ?
O3 C5 1.273(3) . ?
O4 C5 1.244(3) . ?
O5 C6 1.277(3) . ?
O6 C6 1.245(3) . ?
O7 C10 1.295(3) . ?
O8 C10 1.226(3) . ?
N1 N2 1.329(2) . ?
N1 C2 1.346(3) . ?
N2 C4 1.342(3) . ?
N3 N4 1.331(2) . ?
N3 C7 1.345(3) . ?
N4 C9 1.341(3) . ?
N5 C15 1.328(3) . ?
N5 C11 1.339(3) . ?
N6 C18 1.318(3) . ?
N6 C22 1.333(4) . ?
C1 C2 1.489(3) . ?
C2 C3 1.395(3) . ?
C3 C4 1.391(3) . ?
C4 C5 1.492(3) . ?
C6 C7 1.489(3) . ?
C7 C8 1.389(3) . ?
C8 C9 1.396(3) . ?
C9 C10 1.495(3) . ?
C11 C12 1.376(3) . ?
C12 C13 1.388(3) . ?
C13 C14 1.391(4) . ?
C13 C16 1.509(3) . ?
C14 C15 1.374(3) . ?
C16 C17 1.513(3) . ?
C17 C20 1.506(3) . ?
C18 C19 1.373(3) . ?
C19 C20 1.388(3) . ?
C20 C21 1.383(3) . ?
C21 C22 1.390(3) . ?

loop_
_geom_torsion_atom_site_label_1
_geom_torsion_atom_site_label_2
_geom_torsion_atom_site_label_3
_geom_torsion_atom_site_label_4
_geom_torsion
_geom_torsion_site_symmetry_1
_geom_torsion_site_symmetry_2
_geom_torsion_site_symmetry_3
_geom_torsion_site_symmetry_4
_geom_torsion_publ_flag
C2 N1 N2 C4 0.0(2) . . . . ?
Cu1 N1 N2 C4 163.43(16) . . . . ?
C2 N1 N2 Cu2 -165.51(16) . . . . ?
Cu1 N1 N2 Cu2 -2.1(3) . . . . ?
C7 N3 N4 C9 0.2(2) . . . . ?
Cu1 N3 N4 C9 -165.84(16) . . . . ?
C7 N3 N4 Cu2 165.21(16) . . . . ?
Cu1 N3 N4 Cu2 -0.8(3) . . . . ?
Cu1 O1 C1 O2 -178.61(17) . . . . ?
Cu1 O1 C1 C2 2.2(2) . . . . ?
N2 N1 C2 C3 -0.3(2) . . . . ?
Cu1 N1 C2 C3 -166.92(14) . . . . ?
N2 N1 C2 C1 176.57(17) . . . . ?
Cu1 N1 C2 C1 9.9(2) . . . . ?
O2 C1 C2 N1 173.0(2) . . . . ?
O1 C1 C2 N1 -7.9(3) . . . . ?
O2 C1 C2 C3 -11.5(4) . . . . ?
O1 C1 C2 C3 167.7(2) . . . . ?
N1 C2 C3 C4 0.4(2) . . . . ?
C1 C2 C3 C4 -175.2(2) . . . . ?
N1 N2 C4 C3 0.3(2) . . . . ?
Cu2 N2 C4 C3 168.39(15) . . . . ?
N1 N2 C4 C5 -174.41(17) . . . . ?
Cu2 N2 C4 C5 -6.3(2) . . . . ?
C2 C3 C4 N2 -0.4(2) . . . . ?
C2 C3 C4 C5 172.2(3) . . . . ?
Cu2 O3 C5 O4 176.76(18) . . . . ?
Cu2 O3 C5 C4 -3.6(2) . . . . ?
N2 C4 C5 O4 -173.9(2) . . . . ?
C3 C4 C5 O4 13.6(4) . . . . ?
N2 C4 C5 O3 6.4(3) . . . . ?
C3 C4 C5 O3 -166.1(3) . . . . ?
Cu1 O5 C6 O6 174.97(17) . . . . ?
Cu1 O5 C6 C7 -5.9(2) . . . . ?
N4 N3 C7 C8 0.3(2) . . . . ?
Cu1 N3 C7 C8 168.83(14) . . . . ?
N4 N3 C7 C6 -175.25(17) . . . . ?
Cu1 N3 C7 C6 -6.7(2) . . . . ?
O6 C6 C7 N3 -172.6(2) . . . . ?
O5 C6 C7 N3 8.2(3) . . . . ?
O6 C6 C7 C8 13.7(4) . . . . ?
O5 C6 C7 C8 -165.5(3) . . . . ?
N3 C7 C8 C9 -0.6(2) . . . . ?
C6 C7 C8 C9 173.1(2) . . . . ?
N3 N4 C9 C8 -0.6(2) . . . . ?
Cu2 N4 C9 C8 -168.49(14) . . . . ?
N3 N4 C9 C10 176.16(18) . . . . ?
Cu2 N4 C9 C10 8.3(2) . . . . ?
C7 C8 C9 N4 0.8(2) . . . . ?
C7 C8 C9 C10 -174.8(3) . . . . ?
Cu2 O7 C10 O8 -179.43(18) . . . . ?
Cu2 O7 C10 C9 0.6(2) . . . . ?
N4 C9 C10 O8 174.3(2) . . . . ?
C8 C9 C10 O8 -10.2(4) . . . . ?
N4 C9 C10 O7 -5.7(3) . . . . ?
C8 C9 C10 O7 169.7(2) . . . . ?
C15 N5 C11 C12 -0.1(4) . . . . ?
N5 C11 C12 C13 1.0(4) . . . . ?
C11 C12 C13 C14 -1.4(4) . . . . ?
C11 C12 C13 C16 179.4(2) . . . . ?
C12 C13 C14 C15 1.0(4) . . . . ?
C16 C13 C14 C15 -179.7(2) . . . . ?
C11 N5 C15 C14 -0.2(4) . . . . ?
C13 C14 C15 N5 -0.2(4) . . . . ?
C12 C13 C16 C17 77.3(3) . . . . ?
C14 C13 C16 C17 -101.9(3) . . . . ?
C13 C16 C17 C20 174.8(2) . . . . ?
C22 N6 C18 C19 1.0(4) . . . . ?
N6 C18 C19 C20 0.8(4) . . . . ?
C18 C19 C20 C21 -2.2(4) . . . . ?
C18 C19 C20 C17 175.0(2) . . . . ?
C16 C17 C20 C21 -57.9(3) . . . . ?
C16 C17 C20 C19 125.0(3) . . . . ?
C19 C20 C21 C22 2.0(4) . . . . ?
C17 C20 C21 C22 -175.2(2) . . . . ?
C18 N6 C22 C21 -1.2(4) . . . . ?
C20 C21 C22 N6 -0.4(4) . . . . ?
